data_1556969
loop_
_publ_author_name
'Vignola, P.'
'Hatert, F.'
'Fransolet, A.-M.'
'Medenbach, O.'
'Diella, V.'
'Ando, S.'

_publ_section_title
;
 Karenwebberite, Na(Fe2+,Mn2+)PO4, a new member of the triphylite group
 from the Malpensata pegmatite, Lecco Province, Italy
;
_journal_name_full 'American Mineralogist'
_journal_page_first 762
_journal_page_last 772
_journal_paper_doi 10.2138/am.2013.4085
_journal_volume 98
_journal_year 2013
_chemical_compound_source 'the Malpensata pegmatite, Lecco Province, Italy'
_chemical_formula_sum 'Fe0.773 Mn0.228 Na0.8817 O4 P'
_chemical_name_common Na(Fe,Mn)PO4
_chemical_name_mineral karenwebberite
_space_group_IT_number 62
_space_group_name_Hall '-P 2c 2ab'
_space_group_name_H-M_alt 'P b n m'
_symmetry_space_group_name_H-M 'P b n m'
_cell_angle_alpha 90
_cell_angle_beta 90
_cell_angle_gamma 90
_cell_formula_units_Z 4
_cell_length_a 4.882(1)
_cell_length_b 10.387(2)
_cell_length_c 6.091(1)
_cell_volume 308.87(10)
_database_code_amcsd 0019819
_diffrn_ambient_pressure 100
_diffrn_ambient_temperature 298
_exptl_crystal_density_diffrn 3.573
_cod_data_source_file karenwebberite.cif
_cod_data_source_block triphylite
_cod_original_formula_sum 'Na0.8817 Fe0.622 Mn0.228 Fe0.151 P O4'
_cod_database_code 1556969

loop_
_space_group_symop_id
_space_group_symop_operation_xyz
1 x,y,z
2 -x,-y,-z
3 x+1/2,-y+1/2,-z
4 -x+1/2,y+1/2,z
5 -x,-y,z+1/2
6 x,y,-z+1/2
7 -x+1/2,y+1/2,-z+1/2
8 x+1/2,-y+1/2,z+1/2

loop_
_atom_site_label
_atom_site_occupancy
_atom_site_fract_x
_atom_site_fract_y
_atom_site_fract_z
_atom_site_adp_type
_atom_site_U_iso_or_equiv
_atom_site_type_symbol
M1 0.68(3) 0.000000 0.000000 0.000000 Uiso 0.018(3) Na
M2 0.67(8) 0.9862(4) 0.2827(2) 0.250000 Uiso 0.0103(7) Fe
M2 0.33(8) 0.9862(4) 0.2827(2) 0.250000 Uiso 0.0103(7) Mn
P 1.0 0.4334(8) 0.1034(4) 0.250000 Uiso 0.0122(9) P
O1 1.0 0.744(2) 0.1110(10) 0.250000 Uiso 0.019(2) O
O2 1.0 0.166(3) 0.4648(9) 0.250000 Uiso 0.020(2) O
O3 1.0 0.303(2) 0.1737(7) 0.0520(10) Uiso 0.019(2) O

loop_
_atom_site_aniso_label
_atom_site_aniso_U_11
_atom_site_aniso_U_22
_atom_site_aniso_U_33
_atom_site_aniso_U_12
_atom_site_aniso_U_13
_atom_site_aniso_U_23
M1 0.008(4) 0.025(5) 0.021(5) 0.002(3) -0.007(3) -0.003(4)
M2 0.017(1) 0.010(1) 0.005(1) -0.0008(7) 0.00000 0.00000
P 0.017(2) 0.013(2) 0.007(2) 0.002(1) 0.00000 0.00000
O1 0.019(5) 0.024(6) 0.015(5) 0.006(5) 0.00000 0.00000
O2 0.037(7) 0.010(5) 0.013(5) -0.011(5) 0.00000 0.00000
O3 0.026(4) 0.025(4) 0.005(3) 0.006(3) 0.000(3) 0.008(3)

loop_
_cod_related_entry_id
_cod_related_entry_database
_cod_related_entry_code
1 AMCSD 0019819
